data_2313031
loop_
_publ_author_name
'Mahwasane, Rolivhuwa'
'Smith, Mark G.'

_publ_section_title
;
 Preparation of a chloride salt of covalently modified isoniazid.
;
_journal_coeditor_code ZN2045
_journal_issue 'Pt 6'
_journal_name_full 'Acta crystallographica. Section E, Crystallographic communications'
_journal_page_first 747
_journal_page_last 750
_journal_paper_doi 10.1107/S2056989026004809
_journal_volume 82
_journal_year 2026
_chemical_formula_iupac 'C9 H12 N3 O +, Cl -'
_chemical_formula_moiety 'C9 H12 N3 O +, Cl -'
_chemical_formula_sum 'C9 H12 Cl N3 O'
_chemical_formula_weight 213.67
_chemical_name_systematic
;
4-[<i>N</i>'-(Propan-2-ylidene)hydrazinecarbonyl]pyridin-1-ium chloride
;
_space_group_crystal_system triclinic
_space_group_IT_number 2
_space_group_name_Hall '-P 1'
_space_group_name_H-M_alt 'P -1'
_atom_sites_solution_hydrogens mixed
_audit_conform_dict_name cif_core.dic
_audit_conform_dict_version 2.4.5
_audit_creation_method 'WinGX routine CIF_UPDATE'
_cell_angle_alpha 100.4880(10)
_cell_angle_beta 91.0530(10)
_cell_angle_gamma 100.0380(10)
_cell_formula_units_Z 2
_cell_length_a 7.6446(2)
_cell_length_b 7.8650(3)
_cell_length_c 8.7236(3)
_cell_measurement_reflns_used 9473
_cell_measurement_temperature 100(2)
_cell_measurement_theta_max 27.52
_cell_measurement_theta_min 2.38
_cell_volume 507.17(3)
_computing_cell_refinement
;
SAINT-Plus (Bruker, 2016) [1]
;
_computing_data_collection
;
APEX3 (Bruker, 2016)
;
_computing_data_reduction
;
SAINT-Plus and XPREP (Bruker 2016)
;
_computing_molecular_graphics
;
Ortep-3 for Windows (Farrugia, 2012) and Mercury (Macrae <i>et al.</i>,
2020)
;
_computing_publication_material
;
WinGX publication routines (Farrugia, 2012),
PLATON (Spek, 2020)
;
_computing_structure_refinement
;
<i>SHELXL2014/7</i> (Sheldrick, 2015b)
;
_computing_structure_solution
;
OLEX2
(Dolomanov <i>et al.</i>, 2019),
<i>SHELXT2014</i> (Sheldrick, 2015a)
;
_diffrn_ambient_temperature 100(2)
_diffrn_measured_fraction_theta_full 0.996
_diffrn_measured_fraction_theta_max 0.997
_diffrn_measurement_device_type 'Bruker APEXII CCD'
_diffrn_measurement_method '\f and \w scans'
_diffrn_radiation_probe x-ray
_diffrn_radiation_type MoK\a
_diffrn_radiation_wavelength 0.71073
_diffrn_reflns_av_R_equivalents 0.0294
_diffrn_reflns_av_unetI/netI 0.0147
_diffrn_reflns_limit_h_max 9
_diffrn_reflns_limit_h_min -9
_diffrn_reflns_limit_k_max 10
_diffrn_reflns_limit_k_min -10
_diffrn_reflns_limit_l_max 11
_diffrn_reflns_limit_l_min -11
_diffrn_reflns_number 28203
_diffrn_reflns_theta_full 25.242
_diffrn_reflns_theta_max 27.523
_diffrn_reflns_theta_min 2.378
_diffrn_standards_number 0
_exptl_absorpt_coefficient_mu 0.347
_exptl_absorpt_correction_type none
_exptl_crystal_colour colourless
_exptl_crystal_density_diffrn 1.399
_exptl_crystal_density_method 'not measured'
_exptl_crystal_description block
_exptl_crystal_F_000 224
_exptl_crystal_size_max 0.575
_exptl_crystal_size_mid 0.295
_exptl_crystal_size_min 0.174
_refine_diff_density_max 0.379
_refine_diff_density_min -0.212
_refine_ls_extinction_method none
_refine_ls_goodness_of_fit_ref 1.106
_refine_ls_hydrogen_treatment mixed
_refine_ls_matrix_type full
_refine_ls_number_constraints 0
_refine_ls_number_parameters 135
_refine_ls_number_reflns 2324
_refine_ls_number_restraints 0
_refine_ls_restrained_S_all 1.106
_refine_ls_R_factor_all 0.0268
_refine_ls_R_factor_gt 0.0263
_refine_ls_shift/su_max 0.001
_refine_ls_shift/su_mean 0
_refine_ls_structure_factor_coef Fsqd
_refine_ls_weighting_details 'w=1/[\s^2^(Fo^2^)+(0.0365P)^2^+0.2176P] where P=(Fo^2^+2Fc^2^)/3'
_refine_ls_weighting_scheme calc
_refine_ls_wR_factor_gt 0.0754
_refine_ls_wR_factor_ref 0.0757
_reflns_number_gt 2258
_reflns_number_total 2332
_reflns_threshold_expression 'I > 2\s(I)'
_cod_data_source_file zn2045.cif
_cod_data_source_block I
_cod_database_code 2313031
_shelx_estimated_absorpt_t_min 0.825
_shelx_estimated_absorpt_t_max 0.942

loop_
_space_group_symop_id
_space_group_symop_operation_xyz
1 'x, y, z'
2 '-x, -y, -z'

loop_
_atom_site_type_symbol
_atom_site_label
_atom_site_fract_x
_atom_site_fract_y
_atom_site_fract_z
_atom_site_U_iso_or_equiv
_atom_site_adp_type
_atom_site_calc_flag
_atom_site_occupancy
_atom_site_disorder_assembly
_atom_site_disorder_group
C C1 0.55980(15) 0.78876(14) 0.54588(13) 0.0168(2) Uani d 1 . .
C C3 0.35037(15) 0.65162(15) 0.72127(13) 0.0179(2) Uani d 1 . .
H H3 0.449994 0.624807 0.772559 0.022 Uiso calc 1 . .
C C4 0.18139(16) 0.60644(15) 0.77089(13) 0.0193(2) Uani d 1 . .
H H4 0.163402 0.546093 0.855847 0.023 Uiso calc 1 . .
C C8 0.62897(16) 0.87847(17) 0.10016(14) 0.0227(2) Uani d 1 . .
H H8A 0.569495 0.768289 0.034188 0.034 Uiso calc 1 . .
H H8B 0.683094 0.959495 0.034062 0.034 Uiso calc 1 . .
H H8C 0.541702 0.931803 0.164363 0.034 Uiso calc 1 . .
C C9 0.95546(16) 0.85452(17) 0.14704(14) 0.0224(2) Uani d 1 . .
H H9A 1.006503 0.978093 0.148385 0.034 Uiso calc 1 . .
H H9B 0.951451 0.787694 0.040233 0.034 Uiso calc 1 . .
H H9C 1.029234 0.806303 0.215253 0.034 Uiso calc 1 . .
C C6 0.22523(15) 0.77914(15) 0.52266(13) 0.0169(2) Uani d 1 . .
H H6 0.239081 0.838311 0.436726 0.02 Uiso calc 1 . .
C C2 0.37274(14) 0.73748(14) 0.59433(12) 0.0156(2) Uani d 1 . .
C C5 0.05897(15) 0.73335(15) 0.57808(13) 0.0184(2) Uani d 1 . .
H H5 -0.042623 0.761916 0.531327 0.022 Uiso calc 1 . .
C C7 0.77068(15) 0.84150(14) 0.20401(13) 0.0176(2) Uani d 1 . .
N N2 0.57561(12) 0.78193(13) 0.39063(11) 0.0170(2) Uani d 1 . .
H H2 0.485(2) 0.724(2) 0.3240(18) 0.02 Uiso d 1 . .
N N1 0.04194(13) 0.64795(13) 0.69882(11) 0.0182(2) Uani d 1 . .
H H1 -0.069(2) 0.613(2) 0.7336(18) 0.022 Uiso d 1 . .
N N3 0.75011(12) 0.80011(13) 0.33906(11) 0.0180(2) Uani d 1 . .
O O1 0.68331(11) 0.83507(12) 0.64431(10) 0.02301(19) Uani d 1 . .
Cl Cl1 -0.27331(3) 0.46775(3) 0.84678(3) 0.01841(10) Uani d 1 . .

loop_
_atom_site_aniso_label
_atom_site_aniso_U_11
_atom_site_aniso_U_22
_atom_site_aniso_U_33
_atom_site_aniso_U_12
_atom_site_aniso_U_13
_atom_site_aniso_U_23
C1 0.0136(5) 0.0184(5) 0.0191(5) 0.0041(4) -0.0001(4) 0.0044(4)
C3 0.0169(5) 0.0193(5) 0.0177(5) 0.0048(4) -0.0017(4) 0.0027(4)
C4 0.0206(6) 0.0202(5) 0.0172(5) 0.0034(4) 0.0014(4) 0.0037(4)
C8 0.0226(6) 0.0286(6) 0.0193(5) 0.0075(5) -0.0001(4) 0.0077(5)
C9 0.0183(6) 0.0281(6) 0.0211(5) 0.0035(5) 0.0040(4) 0.0060(5)
C6 0.0155(5) 0.0193(5) 0.0160(5) 0.0040(4) -0.0004(4) 0.0033(4)
C2 0.0132(5) 0.0166(5) 0.0160(5) 0.0026(4) 0.0001(4) 0.0004(4)
C5 0.0151(5) 0.0217(5) 0.0179(5) 0.0048(4) -0.0012(4) 0.0012(4)
C7 0.0169(5) 0.0177(5) 0.0176(5) 0.0031(4) 0.0006(4) 0.0021(4)
N2 0.0105(4) 0.0229(5) 0.0175(5) 0.0025(4) 0.0001(3) 0.0038(4)
N1 0.0137(5) 0.0207(5) 0.0186(5) 0.0014(4) 0.0029(4) 0.0011(4)
N3 0.0124(4) 0.0224(5) 0.0195(5) 0.0034(4) 0.0015(3) 0.0046(4)
O1 0.0136(4) 0.0350(5) 0.0193(4) 0.0012(3) -0.0022(3) 0.0054(3)
Cl1 0.01409(14) 0.02298(15) 0.01776(15) 0.00193(10) 0.00002(9) 0.00423(10)

loop_
_atom_type_symbol
_atom_type_description
_atom_type_scat_dispersion_real
_atom_type_scat_dispersion_imag
_atom_type_scat_source
C C 0.0033 0.0016 'International Tables Vol C Tables 4.2.6.8 and 6.1.1.4'
H H 0 0 'International Tables Vol C Tables 4.2.6.8 and 6.1.1.4'
Cl Cl 0.1484 0.1585 'International Tables Vol C Tables 4.2.6.8 and 6.1.1.4'
N N 0.0061 0.0033 'International Tables Vol C Tables 4.2.6.8 and 6.1.1.4'
O O 0.0106 0.006 'International Tables Vol C Tables 4.2.6.8 and 6.1.1.4'

loop_
_geom_angle_atom_site_label_1
_geom_angle_atom_site_label_2
_geom_angle_atom_site_label_3
_geom_angle_site_symmetry_1
_geom_angle_site_symmetry_3
_geom_angle
_geom_angle_publ_flag
N2 C1 C2 . . 114.95(9) ?
O1 C1 C2 . . 120.18(10) ?
O1 C1 N2 . . 124.87(10) ?
C4 C3 H3 . . 120.6 ?
C4 C3 C2 . . 118.90(10) ?
C2 C3 H3 . . 120.6 ?
C3 C4 H4 . . 120.1 ?
N1 C4 C3 . . 119.88(11) ?
N1 C4 H4 . . 120.1 ?
H8A C8 H8B . . 109.5 ?
H8A C8 H8C . . 109.5 ?
H8B C8 H8C . . 109.5 ?
C7 C8 H8A . . 109.5 ?
C7 C8 H8B . . 109.5 ?
C7 C8 H8C . . 109.5 ?
H9A C9 H9B . . 109.5 ?
H9A C9 H9C . . 109.5 ?
H9B C9 H9C . . 109.5 ?
C7 C9 H9A . . 109.5 ?
C7 C9 H9B . . 109.5 ?
C7 C9 H9C . . 109.5 ?
C2 C6 H6 . . 120.4 ?
C5 C6 H6 . . 120.4 ?
C5 C6 C2 . . 119.22(10) ?
C3 C2 C1 . . 117.40(10) ?
C6 C2 C1 . . 122.83(10) ?
C6 C2 C3 . . 119.70(10) ?
C6 C5 H5 . . 120.3 ?
N1 C5 C6 . . 119.47(10) ?
N1 C5 H5 . . 120.3 ?
C9 C7 C8 . . 117.72(10) ?
N3 C7 C8 . . 126.34(10) ?
N3 C7 C9 . . 115.94(10) ?
C1 N2 H2 . . 119.5(10) ?
C1 N2 N3 . . 116.06(9) ?
N3 N2 H2 . . 119.3(10) ?
C4 N1 H1 . . 117.2(10) ?
C5 N1 C4 . . 122.81(10) ?
C5 N1 H1 . . 120.0(10) ?
C7 N3 N2 . . 116.08(9) ?

loop_
_geom_bond_atom_site_label_1
_geom_bond_atom_site_label_2
_geom_bond_site_symmetry_2
_geom_bond_distance
_geom_bond_publ_flag
C1 C2 . 1.5065(15) ?
C1 N2 . 1.3541(15) ?
C1 O1 . 1.2239(14) ?
C3 H3 . 0.95 ?
C3 C4 . 1.3780(16) ?
C3 C2 . 1.3966(16) ?
C4 H4 . 0.95 ?
C4 N1 . 1.3453(15) ?
C8 H8A . 0.98 ?
C8 H8B . 0.98 ?
C8 H8C . 0.98 ?
C8 C7 . 1.4995(16) ?
C9 H9A . 0.98 ?
C9 H9B . 0.98 ?
C9 H9C . 0.98 ?
C9 C7 . 1.4989(16) ?
C6 H6 . 0.95 ?
C6 C2 . 1.3954(15) ?
C6 C5 . 1.3804(16) ?
C5 H5 . 0.95 ?
C5 N1 . 1.3452(15) ?
C7 N3 . 1.2835(15) ?
N2 H2 . 0.896(16) ?
N2 N3 . 1.4076(13) ?
N1 H1 . 0.918(16) ?

loop_
_geom_hbond_atom_site_label_D
_geom_hbond_atom_site_label_H
_geom_hbond_atom_site_label_A
_geom_hbond_site_symmetry_A
_geom_hbond_distance_DH
_geom_hbond_distance_HA
_geom_hbond_distance_DA
_geom_hbond_angle_DHA
N1 H1 Cl1 . 0.920(16) 2.137(16) 3.0120(10) 158.8(14)
N2 H2 Cl1 2_566 0.897(15) 2.314(16) 3.2012(10) 170.1(14)
C3 H3 Cl1 1_655 0.95 2.75 3.6711(12) 163
C4 H4 Cl1 2_567 0.95 2.74 3.5670(12) 146
C5 H5 O1 1_455 0.95 2.45 3.1487(15) 131
C5 H5 N3 1_455 0.95 2.38 3.2936(15) 161

loop_
_geom_torsion_atom_site_label_1
_geom_torsion_atom_site_label_2
_geom_torsion_atom_site_label_3
_geom_torsion_atom_site_label_4
_geom_torsion_site_symmetry_1
_geom_torsion_site_symmetry_2
_geom_torsion_site_symmetry_3
_geom_torsion_site_symmetry_4
_geom_torsion
_geom_torsion_publ_flag
C1 N2 N3 C7 . . . . -161.70(10) ?
C3 C4 N1 C5 . . . . -0.05(17) ?
C4 C3 C2 C1 . . . . 178.54(10) ?
C4 C3 C2 C6 . . . . 1.38(16) ?
C8 C7 N3 N2 . . . . 2.47(17) ?
C9 C7 N3 N2 . . . . -177.92(9) ?
C6 C5 N1 C4 . . . . 0.99(17) ?
C2 C1 N2 N3 . . . . -169.69(9) ?
C2 C3 C4 N1 . . . . -1.14(17) ?
C2 C6 C5 N1 . . . . -0.70(16) ?
C5 C6 C2 C1 . . . . -177.47(10) ?
C5 C6 C2 C3 . . . . -0.47(16) ?
N2 C1 C2 C3 . . . . 146.32(10) ?
N2 C1 C2 C6 . . . . -36.62(15) ?
O1 C1 C2 C3 . . . . -34.86(15) ?
O1 C1 C2 C6 . . . . 142.20(12) ?
O1 C1 N2 N3 . . . . 11.56(17) ?
